data_7013254
loop_
_publ_author_name
'Wei, Pingrong'
'Chan, Katie T. K.'
'Stephan, Douglas W.'

_publ_section_title
;
 Metallated triphenylphosphinimine complexes
;
_journal_issue 19
_journal_name_full 'Dalton Transactions'
_journal_page_first 3804
_journal_paper_doi 10.1039/b305877h
_journal_year 2003
_chemical_formula_sum 'C21 H23 B Cl2 N P Si'
_chemical_formula_weight 430.17
_space_group_IT_number 14
_symmetry_cell_setting monoclinic
_symmetry_space_group_name_Hall '-P 2yn'
_symmetry_space_group_name_H-M 'P 1 21/n 1'
_atom_sites_solution_hydrogens geom
_atom_sites_solution_primary direct
_atom_sites_solution_secondary difmap
_audit_creation_method SHELXL-97
_cell_angle_alpha 90.00
_cell_angle_beta 90.035(11)
_cell_angle_gamma 90.00
_cell_formula_units_Z 4
_cell_length_a 9.264(6)
_cell_length_b 14.245(8)
_cell_length_c 17.380(10)
_cell_measurement_temperature 293(2)
_cell_measurement_theta_max 25.0
_cell_measurement_theta_min 2.0
_cell_volume 2294(2)
_computing_structure_refinement 'SHELXL-97 (Sheldrick, 1997)'
_computing_structure_solution 'SHELXS-97 (Sheldrick, 1990)'
_diffrn_ambient_temperature 293(2)
_diffrn_measured_fraction_theta_full 0.990
_diffrn_measured_fraction_theta_max 0.990
_diffrn_radiation_monochromator graphite
_diffrn_radiation_source 'fine-focus sealed tube'
_diffrn_radiation_type MoK\a
_diffrn_radiation_wavelength 0.71073
_diffrn_reflns_av_R_equivalents 0.0530
_diffrn_reflns_av_sigmaI/netI 0.0821
_diffrn_reflns_limit_h_max 9
_diffrn_reflns_limit_h_min -10
_diffrn_reflns_limit_k_max 12
_diffrn_reflns_limit_k_min -15
_diffrn_reflns_limit_l_max 19
_diffrn_reflns_limit_l_min -19
_diffrn_reflns_number 9762
_diffrn_reflns_theta_full 23.34
_diffrn_reflns_theta_max 23.34
_diffrn_reflns_theta_min 2.34
_exptl_absorpt_coefficient_mu 0.411
_exptl_absorpt_correction_T_max 1.000000
_exptl_absorpt_correction_T_min 0.729405
_exptl_absorpt_correction_type sadabs
_exptl_crystal_density_diffrn 1.246
_exptl_crystal_density_method 'not measured'
_exptl_crystal_F_000 896
_exptl_crystal_size_max 0.28
_exptl_crystal_size_mid 0.23
_exptl_crystal_size_min 0.21
_refine_diff_density_max 0.254
_refine_diff_density_min -0.268
_refine_diff_density_rms 0.049
_refine_ls_extinction_method none
_refine_ls_goodness_of_fit_ref 1.018
_refine_ls_hydrogen_treatment mixed
_refine_ls_matrix_type full
_refine_ls_number_parameters 244
_refine_ls_number_reflns 3289
_refine_ls_number_restraints 0
_refine_ls_restrained_S_all 1.018
_refine_ls_R_factor_all 0.0975
_refine_ls_R_factor_gt 0.0452
_refine_ls_shift/su_max 0.000
_refine_ls_shift/su_mean 0.000
_refine_ls_structure_factor_coef Fsqd
_refine_ls_weighting_details 'calc w=1/[\s^2^(Fo^2^)+(0.0337P)^2^+0.0000P] where P=(Fo^2^+2Fc^2^)/3'
_refine_ls_weighting_scheme calc
_refine_ls_wR_factor_gt 0.0810
_refine_ls_wR_factor_ref 0.0878
_reflns_number_gt 1835
_reflns_number_total 3289
_reflns_threshold_expression >2sigma(I)
_cod_data_source_file b305877h.txt
_cod_data_source_block (o-C6H4PPh2NSiMe3)BCl2
_cod_original_cell_volume 2293(2)
_cod_original_sg_symbol_H-M P2(1)/n
_cod_database_code 7013254

loop_
_symmetry_equiv_pos_as_xyz
'x, y, z'
'-x+1/2, y+1/2, -z+1/2'
'-x, -y, -z'
'x-1/2, -y-1/2, z-1/2'

loop_
_atom_site_label
_atom_site_type_symbol
_atom_site_fract_x
_atom_site_fract_y
_atom_site_fract_z
_atom_site_U_iso_or_equiv
_atom_site_adp_type
_atom_site_occupancy
_atom_site_symmetry_multiplicity
_atom_site_calc_flag
_atom_site_refinement_flags
_atom_site_disorder_assembly
_atom_site_disorder_group
B1 B -0.0207(5) 0.0380(3) 0.1701(2) 0.0438(12) Uani 1 1 d . . .
Cl1 Cl -0.15394(11) -0.06075(7) 0.14836(5) 0.0635(3) Uani 1 1 d . . .
Cl2 Cl -0.09266(12) 0.14640(7) 0.12207(6) 0.0685(3) Uani 1 1 d . . .
P1 P 0.14931(10) 0.01045(6) 0.28859(5) 0.0377(3) Uani 1 1 d . . .
N1 N -0.0048(3) 0.05180(17) 0.25966(13) 0.0387(7) Uani 1 1 d . . .
Si1 Si -0.13269(13) 0.11275(8) 0.31758(6) 0.0607(4) Uani 1 1 d . . .
C1 C 0.1356(4) 0.0091(2) 0.13945(18) 0.0369(9) Uani 1 1 d . . .
C2 C 0.2351(4) -0.0084(2) 0.19786(17) 0.0363(9) Uani 1 1 d . . .
C3 C 0.3758(4) -0.0391(2) 0.1834(2) 0.0476(10) Uani 1 1 d . . .
H3A H 0.4393 -0.0505 0.2238 0.057 Uiso 1 1 calc R . .
C4 C 0.4189(4) -0.0521(3) 0.1078(2) 0.0515(10) Uani 1 1 d . . .
H4A H 0.5125 -0.0717 0.0969 0.062 Uiso 1 1 calc R . .
C5 C 0.3220(5) -0.0359(2) 0.0488(2) 0.0529(11) Uani 1 1 d . . .
H5A H 0.3508 -0.0455 -0.0018 0.063 Uiso 1 1 calc R . .
C6 C 0.1827(4) -0.0056(3) 0.06363(18) 0.0501(10) Uani 1 1 d . . .
H6A H 0.1196 0.0051 0.0229 0.060 Uiso 1 1 calc R . .
C7 C 0.1324(4) -0.0997(2) 0.33897(17) 0.0397(9) Uani 1 1 d . . .
C8 C -0.0012(5) -0.1435(3) 0.3434(2) 0.0564(11) Uani 1 1 d . . .
H8A H -0.0822 -0.1142 0.3227 0.068 Uiso 1 1 calc R . .
C9 C -0.0154(6) -0.2313(3) 0.3785(2) 0.0779(14) Uani 1 1 d . . .
H9A H -0.1054 -0.2601 0.3810 0.093 Uiso 1 1 calc R . .
C10 C 0.1031(7) -0.2750(3) 0.4093(2) 0.0779(15) Uani 1 1 d . . .
H10A H 0.0931 -0.3325 0.4340 0.093 Uiso 1 1 calc R . .
C11 C 0.2354(6) -0.2343(3) 0.4036(2) 0.0689(13) Uani 1 1 d . . .
H11A H 0.3158 -0.2652 0.4232 0.083 Uiso 1 1 calc R . .
C12 C 0.2518(4) -0.1466(3) 0.3689(2) 0.0569(11) Uani 1 1 d . . .
H12A H 0.3429 -0.1195 0.3657 0.068 Uiso 1 1 calc R . .
C13 C 0.2524(4) 0.0913(2) 0.34597(18) 0.0398(10) Uani 1 1 d . . .
C14 C 0.2842(5) 0.0770(3) 0.4236(2) 0.0710(13) Uani 1 1 d . . .
H14A H 0.2565 0.0217 0.4479 0.085 Uiso 1 1 calc R . .
C15 C 0.3576(5) 0.1458(4) 0.4639(2) 0.0885(16) Uani 1 1 d . . .
H15A H 0.3792 0.1362 0.5156 0.106 Uiso 1 1 calc R . .
C16 C 0.3986(5) 0.2274(3) 0.4293(3) 0.0755(14) Uani 1 1 d . . .
H16A H 0.4456 0.2736 0.4577 0.091 Uiso 1 1 calc R . .
C17 C 0.3709(4) 0.2414(3) 0.3530(3) 0.0637(12) Uani 1 1 d . . .
H17A H 0.4012 0.2963 0.3289 0.076 Uiso 1 1 calc R . .
C18 C 0.2977(4) 0.1738(3) 0.3120(2) 0.0509(11) Uani 1 1 d . . .
H18A H 0.2782 0.1839 0.2602 0.061 Uiso 1 1 calc R . .
C19 C -0.1068(5) 0.0804(4) 0.4203(2) 0.1071(19) Uani 1 1 d . . .
H19A H -0.0118 0.0985 0.4366 0.161 Uiso 1 1 calc R . .
H19B H -0.1180 0.0138 0.4262 0.161 Uiso 1 1 calc R . .
H19C H -0.1774 0.1122 0.4513 0.161 Uiso 1 1 calc R . .
C20 C -0.3177(5) 0.0762(4) 0.2908(3) 0.1087(18) Uani 1 1 d . . .
H20A H -0.3355 0.0920 0.2379 0.163 Uiso 1 1 calc R . .
H20B H -0.3862 0.1080 0.3230 0.163 Uiso 1 1 calc R . .
H20C H -0.3273 0.0096 0.2975 0.163 Uiso 1 1 calc R . .
C21 C -0.1075(5) 0.2393(3) 0.3080(3) 0.117(2) Uani 1 1 d . . .
H21A H -0.1224 0.2573 0.2553 0.175 Uiso 1 1 calc R . .
H21B H -0.0112 0.2557 0.3234 0.175 Uiso 1 1 calc R . .
H21C H -0.1757 0.2714 0.3402 0.175 Uiso 1 1 calc R . .

loop_
_atom_site_aniso_label
_atom_site_aniso_U_11
_atom_site_aniso_U_22
_atom_site_aniso_U_33
_atom_site_aniso_U_23
_atom_site_aniso_U_13
_atom_site_aniso_U_12
B1 0.047(3) 0.042(3) 0.042(2) 0.004(2) -0.002(2) -0.002(2)
Cl1 0.0455(8) 0.0796(8) 0.0655(6) -0.0069(6) -0.0064(5) -0.0175(6)
Cl2 0.0579(8) 0.0791(8) 0.0684(7) 0.0253(6) -0.0027(6) 0.0149(6)
P1 0.0333(7) 0.0450(6) 0.0348(5) -0.0010(5) -0.0021(4) -0.0015(5)
N1 0.034(2) 0.0413(18) 0.0407(16) -0.0026(14) 0.0002(14) 0.0036(14)
Si1 0.0458(9) 0.0722(9) 0.0641(7) -0.0160(6) 0.0052(6) 0.0098(6)
C1 0.034(2) 0.041(2) 0.036(2) -0.0026(17) -0.0027(17) -0.0040(18)
C2 0.032(2) 0.042(2) 0.0351(19) -0.0011(17) 0.0000(17) -0.0022(19)
C3 0.042(3) 0.057(3) 0.044(2) 0.0004(18) -0.009(2) -0.0001(19)
C4 0.034(3) 0.065(3) 0.055(3) 0.002(2) 0.010(2) 0.004(2)
C5 0.051(3) 0.069(3) 0.038(2) 0.001(2) 0.008(2) -0.006(2)
C6 0.046(3) 0.068(3) 0.037(2) -0.002(2) -0.0067(19) -0.009(2)
C7 0.039(3) 0.043(2) 0.037(2) 0.0006(18) -0.0005(18) -0.001(2)
C8 0.056(3) 0.055(3) 0.058(3) 0.007(2) -0.003(2) -0.001(2)
C9 0.086(4) 0.058(3) 0.090(3) 0.011(3) 0.005(3) -0.016(3)
C10 0.108(5) 0.053(3) 0.073(3) 0.014(2) 0.012(3) 0.004(3)
C11 0.084(4) 0.061(3) 0.062(3) 0.011(2) 0.001(3) 0.023(3)
C12 0.045(3) 0.069(3) 0.057(3) 0.008(2) 0.000(2) 0.005(2)
C13 0.035(3) 0.048(3) 0.037(2) -0.0028(18) 0.0023(17) -0.0003(18)
C14 0.094(4) 0.080(3) 0.039(2) 0.002(2) -0.005(2) -0.030(3)
C15 0.117(5) 0.103(4) 0.045(3) -0.013(3) -0.021(3) -0.028(3)
C16 0.076(4) 0.071(4) 0.079(4) -0.030(3) -0.018(3) -0.012(3)
C17 0.073(3) 0.046(3) 0.072(3) -0.002(2) -0.016(3) -0.011(2)
C18 0.061(3) 0.047(3) 0.044(2) -0.001(2) -0.013(2) 0.000(2)
C19 0.109(5) 0.153(5) 0.060(3) -0.010(3) 0.024(3) 0.040(4)
C20 0.044(4) 0.165(5) 0.117(4) -0.047(4) 0.017(3) 0.006(3)
C21 0.116(5) 0.077(4) 0.156(5) -0.026(4) 0.021(4) 0.027(3)

loop_
_atom_type_symbol
_atom_type_description
_atom_type_scat_dispersion_real
_atom_type_scat_dispersion_imag
_atom_type_scat_source
C C 0.0033 0.0016 'International Tables Vol C Tables 4.2.6.8 and 6.1.1.4'
H H 0.0000 0.0000 'International Tables Vol C Tables 4.2.6.8 and 6.1.1.4'
N N 0.0061 0.0033 'International Tables Vol C Tables 4.2.6.8 and 6.1.1.4'
B B 0.0013 0.0007 'International Tables Vol C Tables 4.2.6.8 and 6.1.1.4'
Si Si 0.0817 0.0704 'International Tables Vol C Tables 4.2.6.8 and 6.1.1.4'
P P 0.1023 0.0942 'International Tables Vol C Tables 4.2.6.8 and 6.1.1.4'
Cl Cl 0.1484 0.1585 'International Tables Vol C Tables 4.2.6.8 and 6.1.1.4'

loop_
_geom_angle_atom_site_label_1
_geom_angle_atom_site_label_2
_geom_angle_atom_site_label_3
_geom_angle
_geom_angle_site_symmetry_1
_geom_angle_site_symmetry_3
_geom_angle_publ_flag
N1 B1 C1 106.1(3) . . ?
N1 B1 Cl2 111.7(3) . . ?
C1 B1 Cl2 112.7(3) . . ?
N1 B1 Cl1 110.3(2) . . ?
C1 B1 Cl1 109.3(3) . . ?
Cl2 B1 Cl1 106.8(2) . . ?
N1 P1 C2 99.96(15) . . ?
N1 P1 C13 113.95(15) . . ?
C2 P1 C13 110.46(16) . . ?
N1 P1 C7 112.92(16) . . ?
C2 P1 C7 109.66(15) . . ?
C13 P1 C7 109.52(16) . . ?
B1 N1 P1 110.0(2) . . ?
B1 N1 Si1 123.9(2) . . ?
P1 N1 Si1 125.94(15) . . ?
N1 Si1 C21 110.16(18) . . ?
N1 Si1 C20 109.68(17) . . ?
C21 Si1 C20 111.9(2) . . ?
N1 Si1 C19 109.68(17) . . ?
C21 Si1 C19 108.4(2) . . ?
C20 Si1 C19 106.9(2) . . ?
C2 C1 C6 116.8(3) . . ?
C2 C1 B1 113.8(3) . . ?
C6 C1 B1 129.3(3) . . ?
C1 C2 C3 122.8(3) . . ?
C1 C2 P1 108.8(3) . . ?
C3 C2 P1 128.4(3) . . ?
C4 C3 C2 118.8(3) . . ?
C5 C4 C3 119.5(4) . . ?
C4 C5 C6 121.3(3) . . ?
C5 C6 C1 120.7(3) . . ?
C8 C7 C12 118.1(3) . . ?
C8 C7 P1 119.7(3) . . ?
C12 C7 P1 122.0(3) . . ?
C7 C8 C9 120.7(4) . . ?
C10 C9 C8 120.1(5) . . ?
C11 C10 C9 120.0(5) . . ?
C10 C11 C12 120.8(4) . . ?
C7 C12 C11 120.3(4) . . ?
C18 C13 C14 118.3(3) . . ?
C18 C13 P1 118.0(3) . . ?
C14 C13 P1 123.7(3) . . ?
C15 C14 C13 119.3(4) . . ?
C16 C15 C14 121.2(4) . . ?
C15 C16 C17 120.1(4) . . ?
C16 C17 C18 119.5(4) . . ?
C17 C18 C13 121.6(3) . . ?

loop_
_geom_bond_atom_site_label_1
_geom_bond_atom_site_label_2
_geom_bond_distance
_geom_bond_site_symmetry_2
_geom_bond_publ_flag
B1 N1 1.576(4) . ?
B1 C1 1.597(5) . ?
B1 Cl2 1.877(4) . ?
B1 Cl1 1.909(4) . ?
P1 N1 1.624(3) . ?
P1 C2 1.787(3) . ?
P1 C13 1.798(3) . ?
P1 C7 1.803(4) . ?
N1 Si1 1.781(3) . ?
Si1 C21 1.825(5) . ?
Si1 C20 1.850(4) . ?
Si1 C19 1.860(4) . ?
C1 C2 1.393(4) . ?
C1 C6 1.404(4) . ?
C2 C3 1.397(4) . ?
C3 C4 1.387(4) . ?
C4 C5 1.382(5) . ?
C5 C6 1.385(5) . ?
C7 C8 1.389(5) . ?
C7 C12 1.393(5) . ?
C8 C9 1.397(5) . ?
C9 C10 1.371(6) . ?
C10 C11 1.359(6) . ?
C11 C12 1.395(5) . ?
C13 C18 1.381(4) . ?
C13 C14 1.395(4) . ?
C14 C15 1.384(5) . ?
C15 C16 1.363(6) . ?
C16 C17 1.365(5) . ?
C17 C18 1.377(5) . ?
